data_7155421
loop_
_publ_author_name
'Inamdar, Suleman M.'
'Gonnade, Rajesh G.'
'Patil, Nitin T.'

_publ_section_title
;
 Synthesis of annulated bis-indoles through Au(i)/Br\/onsted
 acid-catalyzed reactions of (1H-indol-3-yl)(aryl)methanols with
 2-(arylethynyl)-1H-indoles.
;
_journal_issue 4
_journal_name_full 'Organic &amp; biomolecular chemistry'
_journal_page_first 863
_journal_page_last 869
_journal_paper_doi 10.1039/c6ob02595a
_journal_volume 15
_journal_year 2017
_chemical_formula_moiety 'C32 H24 N2'
_chemical_formula_sum 'C32 H24 N2'
_chemical_formula_weight 436.53
_chemical_name_systematic
;
 ?
;
_space_group_crystal_system orthorhombic
_space_group_IT_number 61
_space_group_name_Hall '-P 2ac 2ab'
_space_group_name_H-M_alt 'P b c a'
_symmetry_space_group_name_Hall '-P 2ac 2ab'
_symmetry_space_group_name_H-M 'P b c a'
_atom_sites_solution_hydrogens geom
_audit_creation_method SHELXL-2013
_audit_update_record
;
2016-09-09 deposited with the CCDC.
2016-12-19 downloaded from the CCDC.
;
_cell_angle_alpha 90
_cell_angle_beta 90
_cell_angle_gamma 90
_cell_formula_units_Z 8
_cell_length_a 22.805(6)
_cell_length_b 8.174(2)
_cell_length_c 24.000(6)
_cell_measurement_reflns_used 5356
_cell_measurement_temperature 150(2)
_cell_measurement_theta_max 21.84
_cell_measurement_theta_min 2.78
_cell_volume 4474(2)
_computing_cell_refinement 'Bruer SAINT'
_computing_data_collection 'Bruker APEX2'
_computing_data_reduction 'Bruker AINT'
_computing_molecular_graphics 'Bruker SHELXTL'
_computing_publication_material 'Bruker SHELXTL'
_computing_structure_refinement 'SHELXL-2013 (Sheldrick, 2013)'
_computing_structure_solution 'SKELXS-97 (Sheldrick, 2008)'
_diffrn_ambient_temperature 150(2)
_diffrn_measured_fraction_theta_full 1.000
_diffrn_measured_fraction_theta_max 1.000
_diffrn_measurement_device_type 'BRUKER APEX-II CCD'
_diffrn_measurement_method '\F AND \W SCANS'
_diffrn_radiation_monochromator graphite
_diffrn_radiation_type MoK\a
_diffrn_radiation_wavelength 0.71073
_diffrn_reflns_av_R_equivalents 0.1029
_diffrn_reflns_av_unetI/netI 0.0458
_diffrn_reflns_Laue_measured_fraction_full 1.000
_diffrn_reflns_Laue_measured_fraction_max 1.000
_diffrn_reflns_limit_h_max 28
_diffrn_reflns_limit_h_min -28
_diffrn_reflns_limit_k_max 10
_diffrn_reflns_limit_k_min -10
_diffrn_reflns_limit_l_max 29
_diffrn_reflns_limit_l_min -29
_diffrn_reflns_number 64051
_diffrn_reflns_point_group_measured_fraction_full 1.000
_diffrn_reflns_point_group_measured_fraction_max 1.000
_diffrn_reflns_theta_full 25.242
_diffrn_reflns_theta_max 25.998
_diffrn_reflns_theta_min 1.786
_diffrn_source 'FINE FOCUS SEALED TUBE'
_exptl_absorpt_coefficient_mu 0.075
_exptl_absorpt_correction_T_max 0.995
_exptl_absorpt_correction_T_min 0.975
_exptl_absorpt_correction_type multi-scan
_exptl_absorpt_process_details 'SADABS (BRUKER 2006)'
_exptl_crystal_colour YELLOW
_exptl_crystal_density_diffrn 1.296
_exptl_crystal_description 'THIN NEEDLE'
_exptl_crystal_F_000 1840
_exptl_crystal_size_max 0.340
_exptl_crystal_size_mid 0.210
_exptl_crystal_size_min 0.070
_refine_diff_density_max 0.247
_refine_diff_density_min -0.218
_refine_diff_density_rms 0.053
_refine_ls_extinction_coef 0.0033(4)
_refine_ls_extinction_expression Fc^*^=kFc[1+0.001xFc^2^\l^3^/sin(2\q)]^-1/4^
_refine_ls_extinction_method SHELXL
_refine_ls_goodness_of_fit_ref 1.143
_refine_ls_hydrogen_treatment constr
_refine_ls_matrix_type full
_refine_ls_number_parameters 309
_refine_ls_number_reflns 4385
_refine_ls_number_restraints 0
_refine_ls_restrained_S_all 1.143
_refine_ls_R_factor_all 0.0886
_refine_ls_R_factor_gt 0.0670
_refine_ls_shift/su_max 0.000
_refine_ls_shift/su_mean 0.000
_refine_ls_structure_factor_coef Fsqd
_refine_ls_weighting_details 'w=1/[\s^2^(Fo^2^)+(0.0461P)^2^+3.3084P] where P=(Fo^2^+2Fc^2^)/3'
_refine_ls_weighting_scheme calc
_refine_ls_wR_factor_gt 0.1263
_refine_ls_wR_factor_ref 0.1348
_reflns_Friedel_coverage 0.000
_reflns_number_gt 3544
_reflns_number_total 4385
_reflns_threshold_expression 'I > 2\s(I)'
_cod_data_source_file c6ob02595a2.cif
_cod_data_source_block SULEMAN
_cod_depositor_comments
;
The following automatic conversions were performed:

'_exptl_absorpt_correction_type' value 'MULTI-SCAN' changed to
'multi-scan' according to
/usr/data/users/saulius/crontab/automatic-downloads/rss-feeds/RSC/lib/dictionaries/cif_core.dic
dictionary named 'cif_core.dic' version 2.4.2 from 2011-04-26.

Automatic conversion script
Id: cif_fix_values 4268 2015-11-12 08:31:59Z antanas 

 Adding full bibliography for 7155421.cif.
;
_cod_original_cell_volume 4473.6(19)
_cod_database_code 7155421
_shelx_space_group_comment
;
The symmetry employed for this shelxl refinement is uniquely defined
by the following loop, which should always be used as a source of
symmetry information in preference to the above space-group names.
They are only intended as comments.
;
_shelx_estimated_absorpt_t_min 0.975
_shelx_estimated_absorpt_t_max 0.995
_shelxl_version_number 2013-3

loop_
_space_group_symop_operation_xyz
'x, y, z'
'x+1/2, -y+1/2, -z'
'-x, y+1/2, -z+1/2'
'-x+1/2, -y, z+1/2'
'-x, -y, -z'
'-x-1/2, y-1/2, z'
'x, -y-1/2, z-1/2'
'x-1/2, y, -z-1/2'

loop_
_atom_site_label
_atom_site_type_symbol
_atom_site_fract_x
_atom_site_fract_y
_atom_site_fract_z
_atom_site_U_iso_or_equiv
_atom_site_adp_type
_atom_site_occupancy
_atom_site_site_symmetry_order
_atom_site_calc_flag
_atom_site_refinement_flags_posn
_atom_site_refinement_flags_adp
N1 N 0.12513(8) 0.2269(2) 0.29441(8) 0.0190(4) Uani 1 1 d . .
H1N H 0.1494 0.2444 0.2665 0.023 Uiso 1 1 calc R U
N2 N 0.22421(8) 0.1892(2) 0.50513(8) 0.0216(5) Uani 1 1 d . .
C1 C 0.08500(9) 0.0727(3) 0.43482(9) 0.0145(5) Uani 1 1 d . .
H1 H 0.0478 0.1184 0.4504 0.017 Uiso 1 1 calc R U
C2 C 0.09044(9) 0.1414(2) 0.37691(9) 0.0145(5) Uani 1 1 d . .
C3 C 0.14012(10) 0.1527(3) 0.34455(9) 0.0161(5) Uani 1 1 d . .
C4 C 0.20070(10) 0.1036(3) 0.35582(9) 0.0169(5) Uani 1 1 d . .
C5 C 0.22264(10) 0.0928(3) 0.40790(10) 0.0199(5) Uani 1 1 d . .
H5 H 0.2617 0.0540 0.4113 0.024 Uiso 1 1 calc R U
C6 C 0.19268(10) 0.1344(3) 0.45891(9) 0.0176(5) Uani 1 1 d . .
C7 C 0.13363(9) 0.1353(3) 0.47181(9) 0.0157(5) Uani 1 1 d . .
C8 C 0.07887(9) -0.1141(3) 0.43791(9) 0.0147(5) Uani 1 1 d . .
C9 C 0.07525(10) -0.2122(3) 0.39103(10) 0.0216(5) Uani 1 1 d . .
H10A H 0.0775 -0.1637 0.3551 0.026 Uiso 1 1 calc R U
C10 C 0.06835(11) -0.3810(3) 0.39574(11) 0.0266(6) Uani 1 1 d . .
H11 H 0.0661 -0.4467 0.3632 0.032 Uiso 1 1 calc R U
C11 C 0.06473(10) -0.4528(3) 0.44750(10) 0.0244(6) Uani 1 1 d . .
H12A H 0.0599 -0.5679 0.4506 0.029 Uiso 1 1 calc R U
C12 C 0.06813(10) -0.3577(3) 0.49491(10) 0.0220(5) Uani 1 1 d . .
H13 H 0.0657 -0.4070 0.5307 0.026 Uiso 1 1 calc R U
C13 C 0.07516(10) -0.1894(3) 0.49007(10) 0.0181(5) Uani 1 1 d . .
H14 H 0.0775 -0.1244 0.5228 0.022 Uiso 1 1 calc R U
C14 C 0.04336(10) 0.2126(3) 0.34589(9) 0.0159(5) Uani 1 1 d . .
C15 C 0.06669(10) 0.2686(3) 0.29500(9) 0.0174(5) Uani 1 1 d . .
C16 C 0.03305(11) 0.3527(3) 0.25587(10) 0.0229(5) Uani 1 1 d . .
H16 H 0.0496 0.3916 0.2220 0.027 Uiso 1 1 calc R U
C17 C -0.02525(11) 0.3771(3) 0.26837(10) 0.0239(6) Uani 1 1 d . .
H17 H -0.0492 0.4357 0.2429 0.029 Uiso 1 1 calc R U
C18 C -0.05008(11) 0.3171(3) 0.31796(10) 0.0236(6) Uani 1 1 d . .
H18 H -0.0906 0.3337 0.3249 0.028 Uiso 1 1 calc R U
C19 C -0.01652(10) 0.2347(3) 0.35659(10) 0.0191(5) Uani 1 1 d . .
H19 H -0.0337 0.1937 0.3898 0.023 Uiso 1 1 calc R U
C20 C 0.24060(10) 0.0761(3) 0.30740(9) 0.0188(5) Uani 1 1 d . .
C21 C 0.29865(10) 0.1302(3) 0.30944(10) 0.0218(5) Uani 1 1 d . .
H21 H 0.3126 0.1841 0.3419 0.026 Uiso 1 1 calc R U
C22 C 0.33618(11) 0.1062(3) 0.26478(11) 0.0271(6) Uani 1 1 d . .
H22 H 0.3756 0.1430 0.2669 0.033 Uiso 1 1 calc R U
C23 C 0.31639(11) 0.0288(3) 0.21703(11) 0.0283(6) Uani 1 1 d . .
H23 H 0.3418 0.0146 0.1860 0.034 Uiso 1 1 calc R U
C24 C 0.25963(11) -0.0273(3) 0.21488(10) 0.0257(6) Uani 1 1 d . .
H24 H 0.2463 -0.0835 0.1826 0.031 Uiso 1 1 calc R U
C25 C 0.22155(10) -0.0029(3) 0.25920(10) 0.0219(5) Uani 1 1 d . .
H25 H 0.1822 -0.0404 0.2567 0.026 Uiso 1 1 calc R U
C26 C 0.12811(10) 0.1959(3) 0.52706(9) 0.0162(5) Uani 1 1 d . .
C27 C 0.08015(10) 0.2272(3) 0.56218(9) 0.0194(5) Uani 1 1 d . .
H27 H 0.0414 0.2029 0.5503 0.023 Uiso 1 1 calc R U
C28 C 0.09017(11) 0.2936(3) 0.61399(10) 0.0237(5) Uani 1 1 d . .
H28 H 0.0579 0.3160 0.6378 0.028 Uiso 1 1 calc R U
C29 C 0.14711(11) 0.3286(3) 0.63206(10) 0.0264(6) Uani 1 1 d . .
H29 H 0.1528 0.3751 0.6680 0.032 Uiso 1 1 calc R U
C30 C 0.19533(11) 0.2973(3) 0.59889(10) 0.0236(6) Uani 1 1 d . .
H30 H 0.2340 0.3207 0.6114 0.028 Uiso 1 1 calc R U
C31 C 0.18524(10) 0.2300(3) 0.54647(10) 0.0199(5) Uani 1 1 d . .
C32 C 0.28732(10) 0.2098(3) 0.50862(11) 0.0297(6) Uani 1 1 d . .
H32A H 0.2966 0.2902 0.5376 0.044 Uiso 1 1 calc R U
H32B H 0.3024 0.2483 0.4727 0.044 Uiso 1 1 calc R U
H32C H 0.3056 0.1048 0.5179 0.044 Uiso 1 1 calc R U

loop_
_atom_site_aniso_label
_atom_site_aniso_U_11
_atom_site_aniso_U_22
_atom_site_aniso_U_33
_atom_site_aniso_U_23
_atom_site_aniso_U_13
_atom_site_aniso_U_12
N1 0.0200(10) 0.0232(10) 0.0140(10) 0.0035(8) 0.0033(8) 0.0001(8)
N2 0.0136(10) 0.0325(12) 0.0186(11) 0.0004(9) -0.0022(8) -0.0022(8)
C1 0.0123(11) 0.0164(11) 0.0147(12) -0.0008(9) 0.0006(9) 0.0004(8)
C2 0.0158(11) 0.0122(10) 0.0154(12) -0.0016(9) -0.0003(9) -0.0007(8)
C3 0.0209(12) 0.0144(11) 0.0130(12) 0.0007(9) -0.0010(9) -0.0007(9)
C4 0.0168(12) 0.0155(11) 0.0183(13) 0.0030(9) 0.0024(10) -0.0009(9)
C5 0.0150(12) 0.0220(12) 0.0229(13) 0.0018(10) 0.0013(10) 0.0002(9)
C6 0.0188(12) 0.0177(11) 0.0164(12) 0.0008(9) -0.0027(10) -0.0013(9)
C7 0.0186(12) 0.0141(11) 0.0143(12) 0.0023(9) -0.0012(9) -0.0009(9)
C8 0.0087(10) 0.0195(11) 0.0161(12) 0.0007(9) 0.0002(9) -0.0009(8)
C9 0.0277(13) 0.0201(12) 0.0169(13) 0.0014(10) 0.0032(10) -0.0022(10)
C10 0.0369(15) 0.0200(12) 0.0229(14) -0.0063(10) 0.0069(11) -0.0031(11)
C11 0.0228(13) 0.0154(11) 0.0351(15) 0.0025(11) 0.0033(11) -0.0010(9)
C12 0.0198(13) 0.0222(12) 0.0241(14) 0.0083(10) -0.0004(10) -0.0020(10)
C13 0.0161(12) 0.0209(12) 0.0172(12) 0.0005(9) -0.0005(10) -0.0019(9)
C14 0.0197(12) 0.0129(10) 0.0151(12) -0.0033(9) -0.0041(10) -0.0024(9)
C15 0.0219(12) 0.0134(11) 0.0168(12) -0.0007(9) -0.0024(10) -0.0012(9)
C16 0.0323(14) 0.0193(11) 0.0172(13) 0.0026(10) -0.0037(11) -0.0013(10)
C17 0.0304(14) 0.0197(12) 0.0215(14) 0.0002(10) -0.0111(11) 0.0038(10)
C18 0.0207(12) 0.0266(13) 0.0236(14) -0.0046(10) -0.0048(11) 0.0038(10)
C19 0.0203(12) 0.0203(11) 0.0166(12) -0.0017(10) -0.0014(10) -0.0014(9)
C20 0.0226(12) 0.0149(11) 0.0191(13) 0.0050(9) 0.0018(10) 0.0031(9)
C21 0.0214(12) 0.0211(12) 0.0229(13) 0.0026(10) 0.0014(10) 0.0019(10)
C22 0.0227(13) 0.0272(13) 0.0314(16) 0.0069(11) 0.0088(11) 0.0044(10)
C23 0.0306(15) 0.0307(14) 0.0237(14) 0.0073(11) 0.0092(11) 0.0136(11)
C24 0.0338(15) 0.0246(13) 0.0188(13) -0.0018(10) 0.0027(11) 0.0085(11)
C25 0.0223(13) 0.0206(12) 0.0229(13) 0.0032(10) -0.0002(11) 0.0032(10)
C26 0.0192(12) 0.0143(11) 0.0150(12) 0.0004(9) -0.0029(10) -0.0012(9)
C27 0.0184(12) 0.0225(12) 0.0173(13) 0.0019(10) -0.0027(10) -0.0002(9)
C28 0.0260(14) 0.0286(13) 0.0165(13) -0.0015(10) 0.0005(10) 0.0014(10)
C29 0.0352(15) 0.0277(13) 0.0163(13) -0.0037(10) -0.0055(11) -0.0004(11)
C30 0.0208(13) 0.0285(13) 0.0216(14) 0.0000(11) -0.0071(11) -0.0046(10)
C31 0.0219(13) 0.0196(12) 0.0183(13) 0.0009(10) -0.0015(10) -0.0030(9)
C32 0.0177(13) 0.0435(16) 0.0278(15) 0.0024(12) -0.0021(11) -0.0078(11)

loop_
_atom_type_symbol
_atom_type_description
_atom_type_scat_dispersion_real
_atom_type_scat_dispersion_imag
_atom_type_scat_source
C C 0.0033 0.0016 'International Tables Vol C Tables 4.2.6.8 and 6.1.1.4'
H H 0.0000 0.0000 'International Tables Vol C Tables 4.2.6.8 and 6.1.1.4'
N N 0.0061 0.0033 'International Tables Vol C Tables 4.2.6.8 and 6.1.1.4'

loop_
_geom_angle_atom_site_label_1
_geom_angle_atom_site_label_2
_geom_angle_atom_site_label_3
_geom_angle
C15 N1 C3 109.73(18)
C15 N1 H1N 125.1
C3 N1 H1N 125.1
C31 N2 C6 108.58(18)
C31 N2 C32 124.9(2)
C6 N2 C32 126.4(2)
C2 C1 C7 110.85(18)
C2 C1 C8 115.08(18)
C7 C1 C8 112.08(18)
C2 C1 H1 106.0
C7 C1 H1 106.0
C8 C1 H1 106.0
C3 C2 C14 107.28(19)
C3 C2 C1 127.9(2)
C14 C2 C1 124.82(19)
C2 C3 N1 108.37(19)
C2 C3 C4 130.9(2)
N1 C3 C4 120.77(19)
C5 C4 C3 122.6(2)
C5 C4 C20 119.0(2)
C3 C4 C20 118.20(19)
C4 C5 C6 126.5(2)
C4 C5 H5 116.7
C6 C5 H5 116.7
C7 C6 N2 108.81(19)
C7 C6 C5 130.8(2)
N2 C6 C5 120.4(2)
C6 C7 C26 107.29(19)
C6 C7 C1 125.6(2)
C26 C7 C1 127.0(2)
C9 C8 C13 118.0(2)
C9 C8 C1 122.8(2)
C13 C8 C1 119.1(2)
C8 C9 C10 121.0(2)
C8 C9 H10A 119.5
C10 C9 H10A 119.5
C11 C10 C9 120.1(2)
C11 C10 H11 119.9
C9 C10 H11 119.9
C10 C11 C12 120.1(2)
C10 C11 H12A 120.0
C12 C11 H12A 120.0
C11 C12 C13 119.7(2)
C11 C12 H13 120.2
C13 C12 H13 120.2
C12 C13 C8 121.2(2)
C12 C13 H14 119.4
C8 C13 H14 119.4
C19 C14 C15 119.0(2)
C19 C14 C2 133.5(2)
C15 C14 C2 107.46(19)
N1 C15 C16 130.4(2)
N1 C15 C14 107.09(19)
C16 C15 C14 122.5(2)
C17 C16 C15 117.1(2)
C17 C16 H16 121.4
C15 C16 H16 121.4
C16 C17 C18 121.5(2)
C16 C17 H17 119.2
C18 C17 H17 119.2
C19 C18 C17 121.1(2)
C19 C18 H18 119.5
C17 C18 H18 119.5
C18 C19 C14 118.8(2)
C18 C19 H19 120.6
C14 C19 H19 120.6
C25 C20 C21 118.1(2)
C25 C20 C4 121.7(2)
C21 C20 C4 120.2(2)
C22 C21 C20 120.9(2)
C22 C21 H21 119.5
C20 C21 H21 119.5
C23 C22 C21 120.2(2)
C23 C22 H22 119.9
C21 C22 H22 119.9
C24 C23 C22 119.4(2)
C24 C23 H23 120.3
C22 C23 H23 120.3
C23 C24 C25 120.9(2)
C23 C24 H24 119.6
C25 C24 H24 119.6
C24 C25 C20 120.5(2)
C24 C25 H25 119.8
C20 C25 H25 119.8
C27 C26 C31 119.0(2)
C27 C26 C7 133.8(2)
C31 C26 C7 107.16(19)
C28 C27 C26 119.0(2)
C28 C27 H27 120.5
C26 C27 H27 120.5
C27 C28 C29 121.0(2)
C27 C28 H28 119.5
C29 C28 H28 119.5
C30 C29 C28 121.5(2)
C30 C29 H29 119.3
C28 C29 H29 119.3
C29 C30 C31 117.5(2)
C29 C30 H30 121.2
C31 C30 H30 121.2
N2 C31 C30 129.9(2)
N2 C31 C26 108.1(2)
C30 C31 C26 121.9(2)
N2 C32 H32A 109.5
N2 C32 H32B 109.5
H32A C32 H32B 109.5
N2 C32 H32C 109.5
H32A C32 H32C 109.5
H32B C32 H32C 109.5

loop_
_geom_bond_atom_site_label_1
_geom_bond_atom_site_label_2
_geom_bond_distance
N1 C15 1.376(3)
N1 C3 1.390(3)
N1 H1N 0.8800
N2 C31 1.373(3)
N2 C6 1.396(3)
N2 C32 1.452(3)
C1 C2 1.504(3)
C1 C7 1.510(3)
C1 C8 1.535(3)
C1 H1 1.0000
C2 C3 1.377(3)
C2 C14 1.430(3)
C3 C4 1.464(3)
C4 C5 1.349(3)
C4 C20 1.493(3)
C5 C6 1.443(3)
C5 H5 0.9500
C6 C7 1.382(3)
C7 C26 1.421(3)
C8 C9 1.384(3)
C8 C13 1.397(3)
C9 C10 1.394(3)
C9 H10A 0.9500
C10 C11 1.376(3)
C10 H11 0.9500
C11 C12 1.380(3)
C11 H12A 0.9500
C12 C13 1.390(3)
C12 H13 0.9500
C13 H14 0.9500
C14 C19 1.401(3)
C14 C15 1.409(3)
C15 C16 1.394(3)
C16 C17 1.377(3)
C16 H16 0.9500
C17 C18 1.406(3)
C17 H17 0.9500
C18 C19 1.378(3)
C18 H18 0.9500
C19 H19 0.9500
C20 C25 1.394(3)
C20 C21 1.397(3)
C21 C22 1.385(3)
C21 H21 0.9500
C22 C23 1.385(4)
C22 H22 0.9500
C23 C24 1.374(4)
C23 H23 0.9500
C24 C25 1.388(3)
C24 H24 0.9500
C25 H25 0.9500
C26 C27 1.404(3)
C26 C31 1.411(3)
C27 C28 1.376(3)
C27 H27 0.9500
C28 C29 1.399(3)
C28 H28 0.9500
C29 C30 1.382(3)
C29 H29 0.9500
C30 C31 1.392(3)
C30 H30 0.9500
C32 H32A 0.9800
C32 H32B 0.9800
C32 H32C 0.9800

loop_
_geom_torsion_atom_site_label_1
_geom_torsion_atom_site_label_2
_geom_torsion_atom_site_label_3
_geom_torsion_atom_site_label_4
_geom_torsion
C7 C1 C2 C3 45.8(3)
C8 C1 C2 C3 -82.6(3)
C7 C1 C2 C14 -132.3(2)
C8 C1 C2 C14 99.2(2)
C14 C2 C3 N1 -0.6(2)
C1 C2 C3 N1 -179.0(2)
C14 C2 C3 C4 178.3(2)
C1 C2 C3 C4 -0.1(4)
C15 N1 C3 C2 2.1(2)
C15 N1 C3 C4 -176.94(19)
C2 C3 C4 C5 -25.6(4)
N1 C3 C4 C5 153.2(2)
C2 C3 C4 C20 158.8(2)
N1 C3 C4 C20 -22.4(3)
C3 C4 C5 C6 -3.5(4)
C20 C4 C5 C6 172.0(2)
C31 N2 C6 C7 -2.0(3)
C32 N2 C6 C7 -178.6(2)
C31 N2 C6 C5 176.1(2)
C32 N2 C6 C5 -0.5(3)
C4 C5 C6 C7 26.9(4)
C4 C5 C6 N2 -150.8(2)
N2 C6 C7 C26 1.4(2)
C5 C6 C7 C26 -176.6(2)
N2 C6 C7 C1 -175.0(2)
C5 C6 C7 C1 7.1(4)
C2 C1 C7 C6 -49.6(3)
C8 C1 C7 C6 80.5(3)
C2 C1 C7 C26 134.7(2)
C8 C1 C7 C26 -95.2(3)
C2 C1 C8 C9 -3.5(3)
C7 C1 C8 C9 -131.3(2)
C2 C1 C8 C13 178.28(19)
C7 C1 C8 C13 50.4(3)
C13 C8 C9 C10 -0.2(3)
C1 C8 C9 C10 -178.5(2)
C8 C9 C10 C11 0.3(4)
C9 C10 C11 C12 -0.2(4)
C10 C11 C12 C13 0.1(4)
C11 C12 C13 C8 0.0(3)
C9 C8 C13 C12 0.1(3)
C1 C8 C13 C12 178.4(2)
C3 C2 C14 C19 179.3(2)
C1 C2 C14 C19 -2.3(4)
C3 C2 C14 C15 -1.1(2)
C1 C2 C14 C15 177.38(19)
C3 N1 C15 C16 176.0(2)
C3 N1 C15 C14 -2.7(2)
C19 C14 C15 N1 -177.95(19)
C2 C14 C15 N1 2.3(2)
C19 C14 C15 C16 3.2(3)
C2 C14 C15 C16 -176.5(2)
N1 C15 C16 C17 -179.7(2)
C14 C15 C16 C17 -1.2(3)
C15 C16 C17 C18 -1.2(3)
C16 C17 C18 C19 1.5(4)
C17 C18 C19 C14 0.6(3)
C15 C14 C19 C18 -2.8(3)
C2 C14 C19 C18 176.8(2)
C5 C4 C20 C25 143.6(2)
C3 C4 C20 C25 -40.7(3)
C5 C4 C20 C21 -36.5(3)
C3 C4 C20 C21 139.2(2)
C25 C20 C21 C22 0.1(3)
C4 C20 C21 C22 -179.7(2)
C20 C21 C22 C23 0.4(4)
C21 C22 C23 C24 -1.5(4)
C22 C23 C24 C25 2.0(4)
C23 C24 C25 C20 -1.4(4)
C21 C20 C25 C24 0.3(3)
C4 C20 C25 C24 -179.8(2)
C6 C7 C26 C27 178.7(2)
C1 C7 C26 C27 -5.0(4)
C6 C7 C26 C31 -0.2(2)
C1 C7 C26 C31 176.1(2)
C31 C26 C27 C28 1.4(3)
C7 C26 C27 C28 -177.4(2)
C26 C27 C28 C29 -0.5(4)
C27 C28 C29 C30 -0.4(4)
C28 C29 C30 C31 0.3(4)
C6 N2 C31 C30 -176.6(2)
C32 N2 C31 C30 0.1(4)
C6 N2 C31 C26 1.9(2)
C32 N2 C31 C26 178.6(2)
C29 C30 C31 N2 178.9(2)
C29 C30 C31 C26 0.6(3)
C27 C26 C31 N2 179.9(2)
C7 C26 C31 N2 -1.0(2)
C27 C26 C31 C30 -1.5(3)
C7 C26 C31 C30 177.6(2)
